data_7002930
loop_
_publ_author_name
'Ke, Hongshan'
'Zhao, Lang'
'Xu, Gong-Feng'
'Guo, Yun-Nan'
'Tang, Jinkui'
'Zhang, Xi-Yan'
'Zhang, Hong-Jie'

_publ_section_title
;
 Templated assembly of \m5-CO32&#x2212; decanuclear praseodymium and
 neodymium clusters through spontaneous fixation of atmospheric carbon
 dioxide
;
_journal_issue 47
_journal_name_full 'Dalton Transactions'
_journal_page_first 10609
_journal_page_last 10613
_journal_paper_doi 10.1039/b918772c
_journal_year 2009
_chemical_formula_sum 'C88 H126 N4 O66 Pr10'
_chemical_formula_weight 3705.03
_chemical_name_systematic
;
?
;
_space_group_IT_number 61
_symmetry_cell_setting orthorhombic
_symmetry_space_group_name_Hall '-P 2ac 2ab'
_symmetry_space_group_name_H-M 'P b c a'
_atom_sites_solution_hydrogens geom
_atom_sites_solution_primary direct
_atom_sites_solution_secondary difmap
_audit_creation_method SHELXL-97
_cell_angle_alpha 90.00
_cell_angle_beta 90.00
_cell_angle_gamma 90.00
_cell_formula_units_Z 4
_cell_length_a 17.7601(10)
_cell_length_b 26.4882(15)
_cell_length_c 26.8090(15)
_cell_measurement_temperature 197(2)
_cell_volume 12611.8(12)
_computing_structure_refinement 'SHELXL-97 (Sheldrick, 1997)'
_computing_structure_solution 'SHELXS-97 (Sheldrick, 1990)'
_diffrn_ambient_temperature 197(2)
_diffrn_measured_fraction_theta_full 0.998
_diffrn_measured_fraction_theta_max 0.998
_diffrn_radiation_monochromator graphite
_diffrn_radiation_source 'fine-focus sealed tube'
_diffrn_radiation_type MoK\a
_diffrn_radiation_wavelength 0.71073
_diffrn_reflns_av_R_equivalents 0.0717
_diffrn_reflns_av_sigmaI/netI 0.0480
_diffrn_reflns_limit_h_max 21
_diffrn_reflns_limit_h_min -21
_diffrn_reflns_limit_k_max 32
_diffrn_reflns_limit_k_min -31
_diffrn_reflns_limit_l_max 33
_diffrn_reflns_limit_l_min -33
_diffrn_reflns_number 79561
_diffrn_reflns_theta_full 26.05
_diffrn_reflns_theta_max 26.05
_diffrn_reflns_theta_min 1.52
_exptl_absorpt_coefficient_mu 3.879
_exptl_absorpt_correction_T_max 0.5938
_exptl_absorpt_correction_T_min 0.5260
_exptl_absorpt_correction_type multi-scan
_exptl_crystal_density_diffrn 1.951
_exptl_crystal_density_method 'not measured'
_exptl_crystal_F_000 7200
_exptl_crystal_size_max 0.19
_exptl_crystal_size_mid 0.17
_exptl_crystal_size_min 0.15
_refine_diff_density_max 2.197
_refine_diff_density_min -1.667
_refine_diff_density_rms 0.358
_refine_ls_extinction_method none
_refine_ls_goodness_of_fit_ref 1.221
_refine_ls_hydrogen_treatment constr
_refine_ls_matrix_type full
_refine_ls_number_parameters 771
_refine_ls_number_reflns 12440
_refine_ls_number_restraints 60
_refine_ls_restrained_S_all 1.222
_refine_ls_R_factor_all 0.0958
_refine_ls_R_factor_gt 0.0626
_refine_ls_shift/su_max 0.003
_refine_ls_shift/su_mean 0.000
_refine_ls_structure_factor_coef Fsqd
_refine_ls_weighting_details 'calc w=1/[\s^2^(Fo^2^)+(0.0576P)^2^+212.7061P] where P=(Fo^2^+2Fc^2^)/3'
_refine_ls_weighting_scheme calc
_refine_ls_wR_factor_gt 0.1558
_refine_ls_wR_factor_ref 0.1807
_reflns_number_gt 9139
_reflns_number_total 12440
_reflns_threshold_expression >2sigma(I)
_cod_data_source_file b918772c.txt
_cod_data_source_block Pr10
_cod_original_sg_symbol_H-M pbca
_cod_database_code 7002930

loop_
_symmetry_equiv_pos_as_xyz
'x, y, z'
'-x+1/2, -y, z+1/2'
'-x, y+1/2, -z+1/2'
'x+1/2, -y+1/2, -z'
'-x, -y, -z'
'x-1/2, y, -z-1/2'
'x, -y-1/2, z-1/2'
'-x-1/2, y-1/2, z'

loop_
_atom_site_label
_atom_site_type_symbol
_atom_site_fract_x
_atom_site_fract_y
_atom_site_fract_z
_atom_site_U_iso_or_equiv
_atom_site_adp_type
_atom_site_occupancy
_atom_site_symmetry_multiplicity
_atom_site_calc_flag
_atom_site_refinement_flags
_atom_site_disorder_assembly
_atom_site_disorder_group
Pr1 Pr 0.22182(4) 0.19224(3) 0.85606(2) 0.03456(18) Uani 1 1 d . . .
Pr2 Pr 0.44305(4) 0.19638(3) 0.82637(3) 0.0440(2) Uani 1 1 d . . .
Pr3 Pr 0.22725(4) 0.09084(3) 0.97599(3) 0.03277(17) Uani 1 1 d . . .
Pr4 Pr 0.49494(4) 0.05178(3) 0.88025(2) 0.0386(2) Uani 1 1 d . . .
Pr5 Pr 0.41820(3) 0.03258(2) 1.01749(2) 0.02394(15) Uani 1 1 d . . .
N1 N 0.1982(6) 0.2860(4) 0.8313(4) 0.041(3) Uani 1 1 d . . .
N2 N 0.4810(6) 0.1104(4) 1.0547(4) 0.038(2) Uani 1 1 d . . .
O1 O 0.3336(5) 0.2417(3) 0.8611(3) 0.042(2) Uani 1 1 d . . .
O2 O 0.4588(6) 0.2499(4) 0.9107(4) 0.051(2) Uani 1 1 d . . .
O3 O 0.2262(6) 0.2223(4) 0.7622(3) 0.056(3) Uani 1 1 d . . .
H3H H 0.2601 0.2082 0.7397 0.080 Uiso 1 1 calc R . .
O4 O 0.0934(5) 0.2099(3) 0.8217(3) 0.041(2) Uani 1 1 d . . .
H4H H 0.0601 0.1837 0.8152 0.080 Uiso 1 1 calc R . .
O5 O 0.0741(8) 0.3655(5) 0.8099(5) 0.075(4) Uani 1 1 d . . .
H5H H 0.0753 0.3960 0.8048 0.113 Uiso 1 1 calc R . .
O6 O 0.3237(5) 0.0964(3) 1.0398(3) 0.0322(18) Uani 1 1 d . . .
O7 O 0.1894(6) 0.1122(4) 1.0725(4) 0.057(3) Uani 1 1 d . . .
O8 O 0.5320(4) 0.0578(3) 0.9681(3) 0.0280(17) Uani 1 1 d . . .
O9 O 0.5919(7) 0.1951(4) 1.0409(5) 0.079(4) Uani 1 1 d . . .
H9H H 0.6094 0.2183 1.0576 0.080 Uiso 1 1 calc R . .
O10 O 0.4569(4) -0.0141(3) 0.9391(3) 0.0275(17) Uani 1 1 d . . .
O11 O 0.2014(5) 0.2356(3) 0.9348(3) 0.044(2) Uani 1 1 d . . .
O12 O 0.2199(5) 0.1798(3) 0.9955(3) 0.044(2) Uani 1 1 d . . .
O13 O 0.3276(5) 0.1544(4) 0.8041(3) 0.046(2) Uani 1 1 d . . .
O14 O 0.2201(6) 0.1148(4) 0.8006(4) 0.054(3) Uani 1 1 d . . .
O15 O 0.1409(5) 0.1339(3) 0.9057(3) 0.041(2) Uani 1 1 d . . .
O16 O 0.0874(5) 0.1061(5) 0.9735(4) 0.064(3) Uani 1 1 d . . .
O17 O 0.5077(6) 0.1652(4) 0.7468(4) 0.057(3) Uani 1 1 d . . .
O18 O 0.4812(6) 0.1062(4) 0.8014(3) 0.050(3) Uani 1 1 d . . .
O19 O 0.3762(7) 0.2477(5) 0.7562(5) 0.076(4) Uani 1 1 d . . .
O20 O 0.4716(7) 0.2844(4) 0.7985(4) 0.065(3) Uani 1 1 d . . .
O21 O 0.5708(6) 0.1902(4) 0.8517(4) 0.063(3) Uani 1 1 d . . .
O22 O 0.5969(6) 0.1136(5) 0.8799(4) 0.066(3) Uani 1 1 d . . .
O23 O 0.2280(6) 0.0342(4) 0.9011(4) 0.062(3) Uani 1 1 d . . .
H23 H 0.2752 0.0236 0.8903 0.074 Uiso 1 1 calc R . .
O24 O 0.1705(6) 0.0129(4) 1.0134(5) 0.065(3) Uani 1 1 d . . .
O25 O 0.2901(5) 0.0007(3) 1.0030(4) 0.043(2) Uani 1 1 d . . .
O26 O 0.3580(6) 0.0335(4) 0.8489(3) 0.046(2) Uani 1 1 d U . .
O27 O 0.4442(8) -0.0124(5) 0.8134(5) 0.083(4) Uani 1 1 d U . .
O28 O 0.3010(4) 0.1423(3) 0.9133(3) 0.0311(18) Uani 1 1 d . . .
O29 O 0.4236(4) 0.1343(3) 0.8939(3) 0.0315(18) Uani 1 1 d . . .
O30 O 0.3671(4) 0.0794(3) 0.9439(3) 0.0318(18) Uani 1 1 d . . .
O31 O 0.3929(6) 0.0085(4) 1.1040(3) 0.048(2) Uani 1 1 d . . .
O32 O 0.4000(9) -0.0213(6) 1.1792(4) 0.109(6) Uani 1 1 d . . .
O33 O 0.9923(17) 0.4352(8) 0.721(2) 0.37(3) Uani 1 1 d . . .
C1 C 0.3457(7) 0.2853(5) 0.8840(5) 0.039(3) Uani 1 1 d . . .
C2 C 0.2954(8) 0.3262(5) 0.8799(6) 0.050(4) Uani 1 1 d . . .
C3 C 0.3147(8) 0.3712(5) 0.9044(6) 0.053(4) Uani 1 1 d . . .
H3 H 0.2841 0.3994 0.8999 0.080 Uiso 1 1 calc R . .
C4 C 0.3760(9) 0.3755(6) 0.9344(7) 0.063(5) Uani 1 1 d . . .
H4A H 0.3845 0.4051 0.9521 0.080 Uiso 1 1 calc R . .
C5 C 0.4262(8) 0.3350(6) 0.9385(6) 0.051(4) Uani 1 1 d . . .
H5A H 0.4690 0.3375 0.9583 0.080 Uiso 1 1 calc R . .
C6 C 0.4108(8) 0.2916(5) 0.9126(5) 0.044(3) Uani 1 1 d . . .
C7 C 0.5102(11) 0.2429(7) 0.9504(7) 0.079(6) Uani 1 1 d . . .
H7A H 0.5512 0.2663 0.9470 0.080 Uiso 1 1 calc R . .
H7B H 0.5292 0.2090 0.9496 0.080 Uiso 1 1 calc R . .
H7C H 0.4850 0.2487 0.9816 0.080 Uiso 1 1 calc R . .
C8 C 0.2308(8) 0.3260(6) 0.8467(5) 0.047(4) Uani 1 1 d . . .
H8 H 0.2121 0.3570 0.8360 0.080 Uiso 1 1 calc R . .
C9 C 0.1410(8) 0.2899(6) 0.7927(5) 0.050(4) Uani 1 1 d . . .
C10 C 0.1751(9) 0.2606(7) 0.7471(5) 0.060(5) Uani 1 1 d . . .
H10A H 0.1346 0.2454 0.7280 0.080 Uiso 1 1 calc R . .
H10B H 0.2011 0.2843 0.7255 0.080 Uiso 1 1 calc R . .
C11 C 0.0728(8) 0.2598(5) 0.8125(5) 0.048(4) Uani 1 1 d . . .
H11A H 0.0546 0.2751 0.8431 0.080 Uiso 1 1 calc R . .
H11B H 0.0324 0.2606 0.7882 0.080 Uiso 1 1 calc R . .
C12 C 0.1156(9) 0.3407(7) 0.7734(6) 0.064(5) Uani 1 1 d . . .
H12A H 0.1592 0.3609 0.7644 0.077 Uiso 1 1 calc R . .
H12B H 0.0850 0.3362 0.7438 0.077 Uiso 1 1 calc R . .
C13 C 0.3191(8) 0.1302(5) 1.0762(4) 0.040(3) Uani 1 1 d . . .
C14 C 0.3801(9) 0.1566(6) 1.0950(6) 0.057(4) Uani 1 1 d . . .
C15 C 0.3673(10) 0.1960(7) 1.1290(6) 0.068(5) Uani 1 1 d . . .
H15 H 0.4087 0.2138 1.1409 0.080 Uiso 1 1 calc R . .
C16 C 0.2985(11) 0.2095(7) 1.1453(6) 0.074(6) Uani 1 1 d . . .
H16 H 0.2923 0.2364 1.1672 0.080 Uiso 1 1 calc R . .
C17 C 0.2357(10) 0.1813(7) 1.1279(6) 0.069(5) Uani 1 1 d . . .
H17 H 0.1874 0.1890 1.1389 0.080 Uiso 1 1 calc R . .
C18 C 0.2469(9) 0.1419(7) 1.0943(5) 0.055(4) Uani 1 1 d . . .
C19 C 0.1150(10) 0.1177(10) 1.0927(7) 0.095(7) Uani 1 1 d . . .
H19A H 0.1152 0.1076 1.1271 0.080 Uiso 1 1 calc R . .
H19B H 0.0806 0.0967 1.0744 0.080 Uiso 1 1 calc R . .
H19C H 0.0995 0.1523 1.0902 0.080 Uiso 1 1 calc R . .
C20 C 0.4569(8) 0.1465(6) 1.0819(5) 0.054(4) Uani 1 1 d . . .
H20 H 0.4929 0.1686 1.0945 0.080 Uiso 1 1 calc R . .
C21 C 0.5635(7) 0.1051(5) 1.0455(5) 0.038(3) Uani 1 1 d . . .
C22 C 0.5721(7) 0.0985(4) 0.9885(5) 0.038(3) Uani 1 1 d . . .
H22A H 0.5556 0.1293 0.9723 0.080 Uiso 1 1 calc R . .
H22B H 0.6251 0.0941 0.9809 0.080 Uiso 1 1 calc R . .
C23 C 0.6128(8) 0.1478(5) 1.0629(6) 0.051(4) Uani 1 1 d . . .
H23A H 0.6094 0.1505 1.0989 0.080 Uiso 1 1 calc R . .
H23B H 0.6647 0.1403 1.0545 0.080 Uiso 1 1 calc R . .
C24 C 0.4121(7) -0.0568(4) 0.9269(5) 0.032(3) Uani 1 1 d . . .
H24A H 0.4150 -0.0627 0.8913 0.080 Uiso 1 1 calc R . .
H24B H 0.3600 -0.0496 0.9351 0.080 Uiso 1 1 calc R . .
C25 C 0.2249(8) 0.2237(5) 0.9784(5) 0.044(3) Uani 1 1 d . . .
C26 C 0.2558(14) 0.2645(7) 1.0095(6) 0.089(7) Uani 1 1 d . . .
H26A H 0.2153 0.2844 1.0227 0.080 Uiso 1 1 calc R . .
H26B H 0.2881 0.2855 0.9896 0.080 Uiso 1 1 calc R . .
H26C H 0.2843 0.2502 1.0365 0.080 Uiso 1 1 calc R . .
C27 C 0.2839(10) 0.1223(7) 0.7838(5) 0.055(4) Uani 1 1 d . . .
C28 C 0.3097(11) 0.0959(6) 0.7379(5) 0.070(5) Uani 1 1 d . . .
H28A H 0.3556 0.0781 0.7448 0.080 Uiso 1 1 calc R . .
H28B H 0.3183 0.1202 0.7120 0.080 Uiso 1 1 calc R . .
H28C H 0.2718 0.0724 0.7274 0.080 Uiso 1 1 calc R . .
C29 C 0.0847(8) 0.1308(5) 0.9343(6) 0.045(3) Uani 1 1 d . . .
C30 C 0.0121(9) 0.1561(8) 0.9194(7) 0.085(7) Uani 1 1 d . . .
H30A H -0.0016 0.1456 0.8863 0.080 Uiso 1 1 calc R . .
H30B H 0.0187 0.1921 0.9199 0.080 Uiso 1 1 calc R . .
H30C H -0.0270 0.1468 0.9423 0.080 Uiso 1 1 calc R . .
C31 C 0.5092(8) 0.1192(6) 0.7595(5) 0.045(4) Uani 1 1 d . . .
C32 C 0.5415(10) 0.0806(7) 0.7260(6) 0.068(5) Uani 1 1 d . . .
H32A H 0.5144 0.0495 0.7299 0.080 Uiso 1 1 calc R . .
H32B H 0.5935 0.0754 0.7343 0.080 Uiso 1 1 calc R . .
H32C H 0.5376 0.0919 0.6921 0.080 Uiso 1 1 calc R . .
C33 C 0.4125(11) 0.2877(8) 0.7710(7) 0.071(5) Uani 1 1 d U . .
C34 C 0.3885(14) 0.3391(7) 0.7562(8) 0.095(7) Uani 1 1 d U . .
H34A H 0.3968 0.3620 0.7834 0.080 Uiso 1 1 calc R . .
H34B H 0.3360 0.3387 0.7478 0.080 Uiso 1 1 calc R . .
H34C H 0.4172 0.3499 0.7278 0.080 Uiso 1 1 calc R . .
C35 C 0.6163(8) 0.1558(6) 0.8645(5) 0.042(3) Uani 1 1 d . . .
C36 C 0.6975(9) 0.1666(6) 0.8608(7) 0.060(4) Uani 1 1 d U . .
H36A H 0.7256 0.1364 0.8673 0.080 Uiso 1 1 calc R . .
H36B H 0.7109 0.1919 0.8849 0.080 Uiso 1 1 calc R . .
H36C H 0.7090 0.1787 0.8279 0.080 Uiso 1 1 calc R . .
C37 C 0.1691(13) 0.0172(9) 0.8747(9) 0.099(7) Uani 1 1 d U . .
H37A H 0.1265 0.0129 0.8964 0.080 Uiso 1 1 calc R . .
H37B H 0.1817 -0.0147 0.8597 0.080 Uiso 1 1 calc R . .
H37C H 0.1568 0.0411 0.8490 0.080 Uiso 1 1 calc R . .
C38 C 0.2274(8) -0.0130(5) 1.0198(6) 0.048(3) Uani 1 1 d . . .
C39 C 0.2221(10) -0.0610(6) 1.0484(8) 0.084(7) Uani 1 1 d . . .
H39A H 0.1800 -0.0594 1.0707 0.080 Uiso 1 1 calc R . .
H39B H 0.2675 -0.0660 1.0671 0.080 Uiso 1 1 calc R . .
H39C H 0.2154 -0.0887 1.0256 0.080 Uiso 1 1 calc R . .
C40 C 0.3760(11) 0.0000(6) 0.8198(6) 0.060(4) Uani 1 1 d U . .
C41 C 0.3150(12) -0.0270(7) 0.7904(8) 0.082(6) Uani 1 1 d U . .
H41A H 0.3015 -0.0577 0.8073 0.080 Uiso 1 1 calc R . .
H41B H 0.3335 -0.0349 0.7577 0.080 Uiso 1 1 calc R . .
H41C H 0.2716 -0.0056 0.7878 0.080 Uiso 1 1 calc R . .
C42 C 0.3636(6) 0.1196(4) 0.9168(4) 0.026(2) Uani 1 1 d . . .
C43 C 0.3675(9) 0.0053(6) 1.1480(6) 0.056(4) Uani 1 1 d U . .
C44 C 0.2955(12) 0.0313(8) 1.1613(8) 0.090(6) Uani 1 1 d U . .
H44A H 0.2545 0.0157 1.1438 0.080 Uiso 1 1 calc R . .
H44B H 0.2986 0.0663 1.1520 0.080 Uiso 1 1 calc R . .
H44C H 0.2872 0.0287 1.1966 0.080 Uiso 1 1 calc R . .

loop_
_atom_site_aniso_label
_atom_site_aniso_U_11
_atom_site_aniso_U_22
_atom_site_aniso_U_33
_atom_site_aniso_U_23
_atom_site_aniso_U_13
_atom_site_aniso_U_12
Pr1 0.0355(4) 0.0422(4) 0.0260(3) 0.0020(3) -0.0015(3) 0.0173(3)
Pr2 0.0419(4) 0.0543(5) 0.0359(4) 0.0157(3) 0.0127(3) 0.0245(4)
Pr3 0.0232(3) 0.0396(4) 0.0355(4) 0.0082(3) -0.0023(3) 0.0040(3)
Pr4 0.0349(4) 0.0522(4) 0.0287(3) 0.0133(3) 0.0043(3) 0.0189(3)
Pr5 0.0209(3) 0.0268(3) 0.0241(3) 0.0028(2) -0.0015(2) 0.0031(2)
N1 0.036(6) 0.049(7) 0.038(6) 0.009(5) 0.005(5) 0.017(5)
N2 0.029(6) 0.042(6) 0.043(6) -0.005(5) -0.009(5) 0.008(5)
O1 0.036(5) 0.044(5) 0.047(5) 0.008(4) 0.011(4) 0.017(4)
O2 0.049(6) 0.056(6) 0.047(5) 0.005(5) -0.009(5) 0.020(5)
O3 0.071(7) 0.068(7) 0.028(5) 0.004(4) 0.004(5) 0.039(6)
O4 0.041(5) 0.038(5) 0.045(5) -0.001(4) -0.015(4) 0.023(4)
O5 0.085(9) 0.061(7) 0.081(8) 0.020(6) 0.025(7) 0.037(7)
O6 0.034(5) 0.029(4) 0.034(4) -0.005(4) -0.003(4) 0.009(4)
O7 0.039(6) 0.090(8) 0.044(5) 0.005(6) 0.013(5) 0.019(6)
O8 0.026(4) 0.031(4) 0.027(4) 0.007(3) 0.002(3) 0.002(3)
O9 0.078(8) 0.036(6) 0.123(11) -0.007(7) -0.048(8) -0.011(6)
O10 0.028(4) 0.027(4) 0.028(4) 0.000(3) -0.006(3) 0.000(3)
O11 0.055(6) 0.031(5) 0.045(5) 0.005(4) 0.006(5) 0.010(4)
O12 0.056(6) 0.046(6) 0.031(5) 0.001(4) -0.002(4) 0.013(5)
O13 0.048(6) 0.058(6) 0.031(5) -0.003(4) -0.003(4) 0.018(5)
O14 0.053(7) 0.060(7) 0.049(6) -0.016(5) -0.005(5) 0.012(5)
O15 0.024(4) 0.052(6) 0.046(5) 0.000(4) -0.006(4) 0.011(4)
O16 0.030(5) 0.084(8) 0.078(8) 0.032(7) -0.002(5) -0.001(5)
O17 0.056(6) 0.071(7) 0.044(5) 0.019(5) 0.024(5) 0.037(6)
O18 0.058(6) 0.071(7) 0.023(4) 0.018(4) 0.013(4) 0.030(5)
O19 0.076(9) 0.086(9) 0.065(8) 0.041(7) 0.018(7) 0.028(8)
O20 0.065(7) 0.073(8) 0.059(7) 0.015(6) 0.026(6) 0.017(6)
O21 0.055(7) 0.077(8) 0.057(6) 0.006(6) 0.005(5) 0.032(6)
O22 0.033(6) 0.091(9) 0.073(7) 0.043(7) -0.001(5) -0.007(6)
O23 0.044(6) 0.069(7) 0.072(7) -0.023(6) -0.025(5) 0.015(5)
O24 0.032(6) 0.057(7) 0.107(9) 0.026(6) 0.002(6) 0.005(5)
O25 0.032(5) 0.038(5) 0.058(6) 0.002(4) -0.001(4) -0.005(4)
O26 0.054(5) 0.044(5) 0.039(4) -0.005(4) -0.012(4) 0.006(4)
O27 0.096(7) 0.089(7) 0.064(6) -0.003(6) -0.008(6) 0.042(6)
O28 0.027(4) 0.033(4) 0.033(4) 0.008(4) 0.003(3) 0.010(4)
O29 0.023(4) 0.046(5) 0.026(4) 0.005(4) 0.005(3) 0.005(4)
O30 0.029(4) 0.035(5) 0.031(4) 0.008(4) 0.001(3) 0.004(4)
O31 0.056(6) 0.060(6) 0.027(4) 0.015(4) 0.016(4) 0.024(5)
O32 0.138(13) 0.153(14) 0.036(6) 0.033(7) 0.026(7) 0.104(11)
O33 0.22(3) 0.076(14) 0.82(10) -0.14(3) -0.03(4) -0.008(17)
C1 0.040(8) 0.036(7) 0.041(7) 0.012(6) 0.018(6) 0.005(6)
C2 0.049(9) 0.043(8) 0.059(9) 0.014(7) 0.020(7) 0.005(7)
C3 0.038(8) 0.035(8) 0.085(11) 0.005(8) 0.006(8) 0.000(6)
C4 0.061(11) 0.033(8) 0.096(13) -0.015(8) 0.025(10) -0.004(7)
C5 0.036(8) 0.055(9) 0.063(9) 0.002(8) 0.009(7) 0.000(7)
C6 0.043(8) 0.039(7) 0.050(8) 0.003(6) 0.013(7) 0.013(6)
C7 0.088(14) 0.075(12) 0.075(12) -0.012(10) -0.029(11) 0.013(11)
C8 0.038(8) 0.050(9) 0.054(8) 0.016(7) 0.018(7) 0.008(7)
C9 0.046(8) 0.063(9) 0.041(7) 0.015(7) 0.005(6) 0.022(7)
C10 0.051(9) 0.101(13) 0.029(7) 0.007(8) -0.001(6) 0.028(9)
C11 0.051(9) 0.053(9) 0.041(7) -0.005(7) -0.004(7) 0.015(7)
C12 0.051(9) 0.091(13) 0.051(9) 0.020(9) 0.005(8) 0.028(9)
C13 0.039(8) 0.052(8) 0.029(6) -0.003(6) -0.001(6) 0.019(6)
C14 0.049(9) 0.068(10) 0.053(9) -0.016(8) -0.016(7) 0.024(8)
C15 0.059(10) 0.076(12) 0.068(11) -0.040(9) -0.012(9) 0.019(9)
C16 0.088(14) 0.076(12) 0.059(10) -0.030(9) -0.013(10) 0.035(11)
C17 0.051(10) 0.098(14) 0.060(10) -0.030(10) 0.001(8) 0.027(10)
C18 0.049(9) 0.083(11) 0.033(7) 0.005(7) -0.004(6) 0.024(8)
C19 0.044(10) 0.17(2) 0.072(12) -0.006(14) 0.021(9) 0.020(13)
C20 0.042(8) 0.067(10) 0.053(9) -0.032(8) -0.015(7) 0.012(7)
C21 0.034(7) 0.025(6) 0.055(8) -0.002(6) -0.005(6) -0.001(5)
C22 0.035(7) 0.026(6) 0.053(8) 0.012(6) -0.004(6) -0.004(5)
C23 0.042(8) 0.030(7) 0.082(11) -0.017(7) -0.031(8) 0.007(6)
C24 0.034(7) 0.026(6) 0.038(7) -0.009(5) -0.018(5) 0.004(5)
C25 0.054(9) 0.050(8) 0.029(6) -0.001(6) 0.007(6) 0.004(7)
C26 0.14(2) 0.085(14) 0.039(9) -0.009(9) 0.000(11) -0.029(14)
C27 0.064(11) 0.074(11) 0.027(7) -0.003(7) 0.002(7) 0.039(9)
C28 0.103(14) 0.065(11) 0.041(8) -0.007(8) -0.005(9) 0.045(10)
C29 0.034(7) 0.045(8) 0.055(9) 0.002(7) -0.001(7) 0.009(6)
C30 0.039(9) 0.135(18) 0.080(12) 0.042(12) 0.013(9) 0.040(11)
C31 0.040(8) 0.063(9) 0.033(7) 0.011(6) 0.004(6) 0.027(7)
C32 0.077(12) 0.079(12) 0.047(9) 0.014(8) 0.030(9) 0.027(10)
C33 0.070(11) 0.091(12) 0.051(9) 0.026(9) 0.021(8) 0.018(10)
C34 0.117(14) 0.083(12) 0.085(12) 0.006(10) 0.001(11) 0.034(11)
C35 0.039(8) 0.053(9) 0.035(7) 0.003(6) 0.006(6) 0.003(7)
C36 0.049(7) 0.056(7) 0.076(8) 0.016(7) -0.008(6) 0.001(6)
C37 0.102(10) 0.091(10) 0.103(10) 0.002(8) -0.007(8) -0.002(8)
C38 0.028(7) 0.047(8) 0.067(9) 0.006(7) -0.008(7) -0.001(6)
C39 0.049(10) 0.056(11) 0.145(19) 0.048(12) 0.017(11) -0.012(8)
C40 0.075(8) 0.057(7) 0.047(7) 0.008(6) -0.003(6) 0.016(7)
C41 0.096(9) 0.066(8) 0.084(9) -0.010(7) -0.018(8) 0.000(8)
C42 0.027(6) 0.030(6) 0.020(5) -0.001(5) -0.004(4) 0.006(5)
C43 0.056(7) 0.063(7) 0.050(7) 0.019(6) 0.010(6) 0.026(6)
C44 0.085(9) 0.098(10) 0.085(9) 0.018(8) 0.021(8) 0.029(8)

loop_
_atom_type_symbol
_atom_type_description
_atom_type_scat_dispersion_real
_atom_type_scat_dispersion_imag
_atom_type_scat_source
C C 0.0033 0.0016 'International Tables Vol C Tables 4.2.6.8 and 6.1.1.4'
N N 0.0061 0.0033 'International Tables Vol C Tables 4.2.6.8 and 6.1.1.4'
O O 0.0106 0.0060 'International Tables Vol C Tables 4.2.6.8 and 6.1.1.4'
Pr Pr -0.2180 2.8214 'International Tables Vol C Tables 4.2.6.8 and 6.1.1.4'
H H 0.0000 0.0000 'International Tables Vol C Tables 4.2.6.8 and 6.1.1.4'

loop_
_geom_angle_atom_site_label_1
_geom_angle_atom_site_label_2
_geom_angle_atom_site_label_3
_geom_angle
_geom_angle_site_symmetry_1
_geom_angle_site_symmetry_3
_geom_angle_publ_flag
O1 Pr1 O11 79.3(3) . . ?
O1 Pr1 O28 77.6(3) . . ?
O11 Pr1 O28 78.3(3) . . ?
O1 Pr1 O15 142.2(3) . . ?
O11 Pr1 O15 75.1(3) . . ?
O28 Pr1 O15 70.4(3) . . ?
O1 Pr1 O4 132.6(3) . . ?
O11 Pr1 O4 95.5(3) . . ?
O28 Pr1 O4 148.0(3) . . ?
O15 Pr1 O4 77.7(3) . . ?
O1 Pr1 O14 119.3(3) . . ?
O11 Pr1 O14 152.9(3) . . ?
O28 Pr1 O14 86.4(3) . . ?
O15 Pr1 O14 78.8(3) . . ?
O4 Pr1 O14 85.7(3) . . ?
O1 Pr1 O13 68.4(3) . . ?
O11 Pr1 O13 140.5(3) . . ?
O28 Pr1 O13 73.1(3) . . ?
O15 Pr1 O13 118.3(3) . . ?
O4 Pr1 O13 123.0(3) . . ?
O14 Pr1 O13 50.9(3) . . ?
O1 Pr1 N1 67.9(3) . . ?
O11 Pr1 N1 75.4(3) . . ?
O28 Pr1 N1 139.7(3) . . ?
O15 Pr1 N1 129.3(3) . . ?
O4 Pr1 N1 65.2(3) . . ?
O14 Pr1 N1 128.3(3) . . ?
O13 Pr1 N1 110.8(3) . . ?
O1 Pr1 O3 82.2(3) . . ?
O11 Pr1 O3 133.6(3) . . ?
O28 Pr1 O3 137.6(3) . . ?
O15 Pr1 O3 135.4(3) . . ?
O4 Pr1 O3 67.7(3) . . ?
O14 Pr1 O3 71.7(3) . . ?
O13 Pr1 O3 64.9(3) . . ?
N1 Pr1 O3 58.3(3) . . ?
O1 Pr1 C27 94.2(5) . . ?
O11 Pr1 C27 159.9(3) . . ?
O28 Pr1 C27 81.7(3) . . ?
O15 Pr1 C27 100.4(4) . . ?
O4 Pr1 C27 102.7(4) . . ?
O14 Pr1 C27 25.2(4) . . ?
O13 Pr1 C27 26.0(4) . . ?
N1 Pr1 C27 120.0(4) . . ?
O3 Pr1 C27 62.9(4) . . ?
O21 Pr2 O13 148.6(4) . . ?
O21 Pr2 O1 132.7(3) . . ?
O13 Pr2 O1 69.3(3) . . ?
O21 Pr2 O29 83.0(3) . . ?
O13 Pr2 O29 75.8(3) . . ?
O1 Pr2 O29 86.4(3) . . ?
O21 Pr2 O20 87.5(4) . . ?
O13 Pr2 O20 121.9(4) . . ?
O1 Pr2 O20 79.6(3) . . ?
O29 Pr2 O20 150.2(3) . . ?
O21 Pr2 O17 77.7(4) . . ?
O13 Pr2 O17 91.5(3) . . ?
O1 Pr2 O17 145.6(3) . . ?
O29 Pr2 O17 117.3(3) . . ?
O20 Pr2 O17 87.8(3) . . ?
O21 Pr2 O18 76.0(4) . . ?
O13 Pr2 O18 74.4(3) . . ?
O1 Pr2 O18 139.3(3) . . ?
O29 Pr2 O18 67.0(3) . . ?
O20 Pr2 O18 137.3(3) . . ?
O17 Pr2 O18 50.6(3) . . ?
O21 Pr2 O19 132.7(4) . . ?
O13 Pr2 O19 71.0(4) . . ?
O1 Pr2 O19 70.1(3) . . ?
O29 Pr2 O19 144.3(4) . . ?
O20 Pr2 O19 52.5(4) . . ?
O17 Pr2 O19 76.8(3) . . ?
O18 Pr2 O19 114.6(4) . . ?
O21 Pr2 O2 72.3(3) . . ?
O13 Pr2 O2 122.8(3) . . ?
O1 Pr2 O2 60.4(3) . . ?
O29 Pr2 O2 75.4(3) . . ?
O20 Pr2 O2 74.8(3) . . ?
O17 Pr2 O2 145.7(4) . . ?
O18 Pr2 O2 133.1(3) . . ?
O19 Pr2 O2 112.3(4) . . ?
O21 Pr2 C33 112.6(5) . . ?
O13 Pr2 C33 95.7(5) . . ?
O1 Pr2 C33 68.8(4) . . ?
O29 Pr2 C33 155.2(4) . . ?
O20 Pr2 C33 26.4(5) . . ?
O17 Pr2 C33 85.8(4) . . ?
O18 Pr2 C33 133.9(4) . . ?
O19 Pr2 C33 26.8(5) . . ?
O2 Pr2 C33 90.6(5) . . ?
O21 Pr2 C31 75.3(4) . . ?
O13 Pr2 C31 82.5(4) . . ?
O1 Pr2 C31 151.3(4) . . ?
O29 Pr2 C31 92.3(3) . . ?
O20 Pr2 C31 112.5(4) . . ?
O17 Pr2 C31 25.1(3) . . ?
O18 Pr2 C31 25.4(3) . . ?
O19 Pr2 C31 96.0(4) . . ?
O2 Pr2 C31 146.4(3) . . ?
C33 Pr2 C31 109.9(4) . . ?
O12 Pr3 O6 80.0(3) . . ?
O12 Pr3 O23 139.2(3) . . ?
O6 Pr3 O23 126.7(3) . . ?
O12 Pr3 O24 134.0(4) . . ?
O6 Pr3 O24 93.0(3) . . ?
O23 Pr3 O24 80.2(4) . . ?
O12 Pr3 O16 78.2(4) . . ?
O6 Pr3 O16 134.9(3) . . ?
O23 Pr3 O16 94.6(4) . . ?
O24 Pr3 O16 75.3(3) . . ?
O12 Pr3 O28 69.3(3) . . ?
O6 Pr3 O28 94.0(3) . . ?
O23 Pr3 O28 77.7(3) . . ?
O24 Pr3 O28 156.6(3) . . ?
O16 Pr3 O28 114.0(3) . . ?
O12 Pr3 O30 103.5(3) . . ?
O6 Pr3 O30 64.7(3) . . ?
O23 Pr3 O30 70.5(3) . . ?
O24 Pr3 O30 114.4(3) . . ?
O16 Pr3 O30 159.4(3) . . ?
O28 Pr3 O30 50.2(2) . . ?
O12 Pr3 O15 72.9(3) . . ?
O6 Pr3 O15 150.8(3) . . ?
O23 Pr3 O15 72.3(3) . . ?
O24 Pr3 O15 113.7(3) . . ?
O16 Pr3 O15 49.4(3) . . ?
O28 Pr3 O15 66.4(3) . . ?
O30 Pr3 O15 110.9(3) . . ?
O12 Pr3 O7 65.1(3) . . ?
O6 Pr3 O7 59.6(3) . . ?
O23 Pr3 O7 152.1(4) . . ?
O24 Pr3 O7 72.1(4) . . ?
O16 Pr3 O7 75.4(3) . . ?
O28 Pr3 O7 130.2(3) . . ?
O30 Pr3 O7 124.2(3) . . ?
O15 Pr3 O7 115.8(3) . . ?
O12 Pr3 O25 144.7(3) . . ?
O6 Pr3 O25 65.0(3) . . ?
O23 Pr3 O25 71.7(3) . . ?
O24 Pr3 O25 48.6(3) . . ?
O16 Pr3 O25 123.4(3) . . ?
O28 Pr3 O25 115.8(3) . . ?
O30 Pr3 O25 66.6(3) . . ?
O15 Pr3 O25 142.2(3) . . ?
O7 Pr3 O25 91.8(3) . . ?
O12 Pr3 C29 71.8(4) . . ?
O6 Pr3 C29 148.0(3) . . ?
O23 Pr3 C29 85.2(4) . . ?
O24 Pr3 C29 95.8(4) . . ?
O16 Pr3 C29 24.5(4) . . ?
O28 Pr3 C29 90.0(3) . . ?
O30 Pr3 C29 136.1(3) . . ?
O15 Pr3 C29 25.2(3) . . ?
O7 Pr3 C29 94.2(4) . . ?
O25 Pr3 C29 139.5(3) . . ?
O12 Pr3 C38 144.3(4) . . ?
O6 Pr3 C38 77.2(3) . . ?
O23 Pr3 C38 76.3(4) . . ?
O24 Pr3 C38 23.9(3) . . ?
O16 Pr3 C38 99.1(4) . . ?
O28 Pr3 C38 139.1(3) . . ?
O30 Pr3 C38 91.2(3) . . ?
O15 Pr3 C38 131.9(3) . . ?
O7 Pr3 C38 79.6(4) . . ?
O25 Pr3 C38 24.8(3) . . ?
C29 Pr3 C38 118.5(4) . . ?
O22 Pr4 O10 133.2(3) . . ?
O22 Pr4 O8 76.1(3) . . ?
O10 Pr4 O8 60.1(2) . . ?
O22 Pr4 O29 78.2(3) . . ?
O10 Pr4 O29 112.4(2) . . ?
O8 Pr4 O29 86.5(2) . . ?
O22 Pr4 O18 72.0(3) . . ?
O10 Pr4 O18 154.7(3) . . ?
O8 Pr4 O18 141.2(3) . . ?
O29 Pr4 O18 65.8(3) . . ?
O22 Pr4 O32 70.8(5) . 5_657 ?
O10 Pr4 O32 112.0(4) . 5_657 ?
O8 Pr4 O32 114.8(4) . 5_657 ?
O29 Pr4 O32 135.6(4) . 5_657 ?
O18 Pr4 O32 74.7(3) . 5_657 ?
O22 Pr4 O31 81.0(4) . 5_657 ?
O10 Pr4 O31 70.6(3) . 5_657 ?
O8 Pr4 O31 71.1(3) . 5_657 ?
O29 Pr4 O31 152.5(3) . 5_657 ?
O18 Pr4 O31 123.6(3) . 5_657 ?
O32 Pr4 O31 49.6(3) 5_657 5_657 ?
O22 Pr4 O26 144.3(3) . . ?
O10 Pr4 O26 79.6(3) . . ?
O8 Pr4 O26 124.8(3) . . ?
O29 Pr4 O26 75.1(3) . . ?
O18 Pr4 O26 75.6(3) . . ?
O32 Pr4 O26 114.5(4) 5_657 . ?
O31 Pr4 O26 130.8(3) 5_657 . ?
O22 Pr4 O27 133.2(4) . . ?
O10 Pr4 O27 83.4(3) . . ?
O8 Pr4 O27 142.2(3) . . ?
O29 Pr4 O27 118.8(3) . . ?
O18 Pr4 O27 76.7(4) . . ?
O32 Pr4 O27 68.0(5) 5_657 . ?
O31 Pr4 O27 88.7(4) 5_657 . ?
O26 Pr4 O27 48.9(3) . . ?
O22 Pr4 O30 114.2(3) . . ?
O10 Pr4 O30 65.7(2) . . ?
O8 Pr4 O30 68.5(2) . . ?
O29 Pr4 O30 47.0(2) . . ?
O18 Pr4 O30 105.4(2) . . ?
O32 Pr4 O30 174.9(5) 5_657 . ?
O31 Pr4 O30 130.9(2) 5_657 . ?
O26 Pr4 O30 60.9(3) . . ?
O27 Pr4 O30 107.0(3) . . ?
O22 Pr4 C43 74.4(5) . 5_657 ?
O10 Pr4 C43 91.6(3) . 5_657 ?
O8 Pr4 C43 93.3(4) . 5_657 ?
O29 Pr4 C43 151.7(4) . 5_657 ?
O18 Pr4 C43 98.9(3) . 5_657 ?
O32 Pr4 C43 24.5(4) 5_657 5_657 ?
O31 Pr4 C43 25.1(3) 5_657 5_657 ?
O26 Pr4 C43 126.0(4) . 5_657 ?
O27 Pr4 C43 77.2(5) . 5_657 ?
O30 Pr4 C43 155.8(3) . 5_657 ?
O22 Pr4 C40 145.9(4) . . ?
O10 Pr4 C40 80.1(3) . . ?
O8 Pr4 C40 137.7(4) . . ?
O29 Pr4 C40 96.9(4) . . ?
O18 Pr4 C40 75.2(4) . . ?
O32 Pr4 C40 91.9(5) 5_657 . ?
O31 Pr4 C40 110.5(4) 5_657 . ?
O26 Pr4 C40 24.0(4) . . ?
O27 Pr4 C40 25.0(4) . . ?
O30 Pr4 C40 83.2(4) . . ?
C43 Pr4 C40 102.1(5) 5_657 . ?
O31 Pr5 O6 79.9(3) . . ?
O31 Pr5 O25 83.7(3) . . ?
O6 Pr5 O25 69.1(3) . . ?
O31 Pr5 O30 144.1(3) . . ?
O6 Pr5 O30 66.6(3) . . ?
O25 Pr5 O30 73.1(3) . . ?
O31 Pr5 O8 135.9(3) . . ?
O6 Pr5 O8 119.7(3) . . ?
O25 Pr5 O8 138.9(3) . . ?
O30 Pr5 O8 75.2(2) . . ?
O31 Pr5 O10 135.1(3) . . ?
O6 Pr5 O10 136.3(2) . . ?
O25 Pr5 O10 87.3(3) . . ?
O30 Pr5 O10 71.7(2) . . ?
O8 Pr5 O10 58.2(2) . . ?
O31 Pr5 N2 85.4(4) . . ?
O6 Pr5 N2 69.3(3) . . ?
O25 Pr5 N2 138.2(3) . . ?
O30 Pr5 N2 93.9(3) . . ?
O8 Pr5 N2 68.8(3) . . ?
O10 Pr5 N2 127.0(3) . . ?
O31 Pr5 O10 71.2(3) . 5_657 ?
O6 Pr5 O10 128.0(3) . 5_657 ?
O25 Pr5 O10 144.2(3) . 5_657 ?
O30 Pr5 O10 140.4(3) . 5_657 ?
O8 Pr5 O10 65.9(2) . 5_657 ?
O10 Pr5 O10 92.8(2) . 5_657 ?
N2 Pr5 O10 66.2(3) . 5_657 ?
O31 Pr5 O8 71.2(3) . 5_657 ?
O6 Pr5 O8 146.7(3) . 5_657 ?
O25 Pr5 O8 91.2(3) . 5_657 ?
O30 Pr5 O8 134.6(3) . 5_657 ?
O8 Pr5 O8 92.9(2) . 5_657 ?
O10 Pr5 O8 65.1(2) . 5_657 ?
N2 Pr5 O8 122.8(3) . 5_657 ?
O10 Pr5 O8 57.0(2) 5_657 5_657 ?
O31 Pr5 Pr5 106.1(2) . 5_657 ?
O6 Pr5 Pr5 165.9(2) . 5_657 ?
O25 Pr5 Pr5 123.7(2) . 5_657 ?
O30 Pr5 Pr5 109.50(18) . 5_657 ?
O8 Pr5 Pr5 47.33(17) . 5_657 ?
O10 Pr5 Pr5 46.63(17) . 5_657 ?
N2 Pr5 Pr5 98.1(2) . 5_657 ?
O10 Pr5 Pr5 46.16(17) 5_657 5_657 ?
O8 Pr5 Pr5 45.58(17) 5_657 5_657 ?
O31 Pr5 Pr4 41.3(2) . 5_657 ?
O6 Pr5 Pr4 119.94(19) . 5_657 ?
O25 Pr5 Pr4 106.5(2) . 5_657 ?
O30 Pr5 Pr4 173.10(19) . 5_657 ?
O8 Pr5 Pr4 101.97(17) . 5_657 ?
O10 Pr5 Pr4 101.45(17) . 5_657 ?
N2 Pr5 Pr4 90.9(2) . 5_657 ?
O10 Pr5 Pr4 38.49(17) 5_657 5_657 ?
O8 Pr5 Pr4 38.69(17) 5_657 5_657 ?
Pr5 Pr5 Pr4 64.77(2) 5_657 5_657 ?
C8 N1 C9 119.4(12) . . ?
C8 N1 Pr1 129.4(9) . . ?
C9 N1 Pr1 111.2(9) . . ?
C20 N2 C21 119.6(11) . . ?
C20 N2 Pr5 133.1(10) . . ?
C21 N2 Pr5 106.8(7) . . ?
C1 O1 Pr1 129.9(8) . . ?
C1 O1 Pr2 118.1(8) . . ?
Pr1 O1 Pr2 111.5(4) . . ?
C6 O2 C7 118.1(12) . . ?
C6 O2 Pr2 112.6(8) . . ?
C7 O2 Pr2 129.2(9) . . ?
C10 O3 Pr1 118.0(7) . . ?
C11 O4 Pr1 118.8(8) . . ?
C13 O6 Pr3 121.1(7) . . ?
C13 O6 Pr5 133.3(7) . . ?
Pr3 O6 Pr5 105.6(3) . . ?
C18 O7 C19 116.9(13) . . ?
C18 O7 Pr3 109.2(8) . . ?
C19 O7 Pr3 127.3(10) . . ?
C22 O8 Pr4 124.2(7) . . ?
C22 O8 Pr5 114.0(7) . . ?
Pr4 O8 Pr5 105.9(3) . . ?
C22 O8 Pr5 118.7(7) . 5_657 ?
Pr4 O8 Pr5 100.1(3) . 5_657 ?
Pr5 O8 Pr5 87.1(2) . 5_657 ?
C24 O10 Pr4 125.0(6) . . ?
C24 O10 Pr5 115.3(7) . . ?
Pr4 O10 Pr5 105.2(3) . . ?
C24 O10 Pr5 116.0(6) . 5_657 ?
Pr4 O10 Pr5 101.0(3) . 5_657 ?
Pr5 O10 Pr5 87.2(2) . 5_657 ?
C25 O11 Pr1 128.9(8) . . ?
C25 O12 Pr3 145.3(8) . . ?
C27 O13 Pr2 159.0(9) . . ?
C27 O13 Pr1 92.7(8) . . ?
Pr2 O13 Pr1 108.2(4) . . ?
C27 O14 Pr1 94.1(10) . . ?
C29 O15 Pr1 145.2(9) . . ?
C29 O15 Pr3 89.9(8) . . ?
Pr1 O15 Pr3 108.0(3) . . ?
C29 O16 Pr3 98.3(9) . . ?
C31 O17 Pr2 95.5(8) . . ?
C31 O18 Pr4 147.0(8) . . ?
C31 O18 Pr2 94.6(8) . . ?
Pr4 O18 Pr2 109.4(3) . . ?
C33 O19 Pr2 88.9(11) . . ?
C33 O20 Pr2 94.1(12) . . ?
C35 O21 Pr2 137.5(11) . . ?
C35 O22 Pr4 144.3(9) . . ?
C37 O23 Pr3 128.3(12) . . ?
C38 O24 Pr3 100.6(9) . . ?
C38 O25 Pr5 149.8(10) . . ?
C38 O25 Pr3 89.1(8) . . ?
Pr5 O25 Pr3 96.9(3) . . ?
C40 O26 Pr4 95.5(10) . . ?
C40 O27 Pr4 93.9(10) . . ?
C42 O28 Pr1 143.2(7) . . ?
C42 O28 Pr3 98.6(7) . . ?
Pr1 O28 Pr3 114.1(3) . . ?
C42 O29 Pr2 131.8(7) . . ?
C42 O29 Pr4 102.6(7) . . ?
Pr2 O29 Pr4 113.2(3) . . ?
C42 O30 Pr5 150.5(7) . . ?
C42 O30 Pr3 92.5(6) . . ?
Pr5 O30 Pr3 98.1(3) . . ?
C42 O30 Pr4 85.2(6) . . ?
Pr5 O30 Pr4 93.1(2) . . ?
Pr3 O30 Pr4 160.8(3) . . ?
C43 O31 Pr5 165.0(9) . . ?
C43 O31 Pr4 94.7(8) . 5_657 ?
Pr5 O31 Pr4 100.1(3) . 5_657 ?
C43 O32 Pr4 95.6(9) . 5_657 ?
O1 C1 C6 119.5(12) . . ?
O1 C1 C2 122.0(13) . . ?
C6 C1 C2 118.5(13) . . ?
C3 C2 C1 117.5(15) . . ?
C3 C2 C8 118.9(13) . . ?
C1 C2 C8 123.1(14) . . ?
C4 C3 C2 122.9(14) . . ?
C3 C4 C5 119.6(15) . . ?
C6 C5 C4 118.4(15) . . ?
C5 C6 C1 122.9(13) . . ?
C5 C6 O2 124.1(13) . . ?
C1 C6 O2 113.1(12) . . ?
N1 C8 C2 124.1(13) . . ?
N1 C9 C12 120.9(14) . . ?
N1 C9 C11 105.4(11) . . ?
C12 C9 C11 110.1(12) . . ?
N1 C9 C10 104.5(11) . . ?
C12 C9 C10 106.8(12) . . ?
C11 C9 C10 108.4(13) . . ?
O3 C10 C9 112.2(10) . . ?
O4 C11 C9 110.1(11) . . ?
O5 C12 C9 109.8(12) . . ?
O6 C13 C14 124.1(12) . . ?
O6 C13 C18 117.4(13) . . ?
C14 C13 C18 118.4(13) . . ?
C13 C14 C15 119.0(14) . . ?
C13 C14 C20 124.2(13) . . ?
C15 C14 C20 116.9(15) . . ?
C16 C15 C14 123.8(17) . . ?
C15 C16 C17 117.7(15) . . ?
C18 C17 C16 119.6(15) . . ?
C17 C18 C13 121.4(16) . . ?
C17 C18 O7 125.4(14) . . ?
C13 C18 O7 113.1(13) . . ?
N2 C20 C14 126.7(14) . . ?
N2 C21 C23 116.7(11) . . ?
N2 C21 C24 106.0(10) . 5_657 ?
C23 C21 C24 108.1(10) . 5_657 ?
N2 C21 C22 105.8(10) . . ?
C23 C21 C22 109.5(12) . . ?
C24 C21 C22 110.7(10) 5_657 . ?
O8 C22 C21 115.0(10) . . ?
O9 C23 C21 112.3(11) . . ?
O10 C24 C21 113.1(9) . 5_657 ?
O12 C25 O11 122.6(13) . . ?
O12 C25 C26 120.1(13) . . ?
O11 C25 C26 117.3(14) . . ?
O14 C27 O13 120.8(13) . . ?
O14 C27 C28 120.5(17) . . ?
O13 C27 C28 118.7(16) . . ?
O14 C27 Pr1 60.7(7) . . ?
O13 C27 Pr1 61.3(7) . . ?
C28 C27 Pr1 166.0(10) . . ?
O16 C29 O15 121.4(12) . . ?
O16 C29 C30 119.5(13) . . ?
O15 C29 C30 119.1(13) . . ?
O16 C29 Pr3 57.2(7) . . ?
O15 C29 Pr3 64.9(7) . . ?
C30 C29 Pr3 171.8(12) . . ?
O17 C31 O18 119.3(12) . . ?
O17 C31 C32 120.7(12) . . ?
O18 C31 C32 119.9(13) . . ?
O17 C31 Pr2 59.4(7) . . ?
O18 C31 Pr2 60.0(7) . . ?
C32 C31 Pr2 179.5(13) . . ?
O20 C33 O19 121.4(17) . . ?
O20 C33 C34 117(2) . . ?
O19 C33 C34 121.7(19) . . ?
O20 C33 Pr2 59.6(9) . . ?
O19 C33 Pr2 64.3(9) . . ?
C34 C33 Pr2 164.0(13) . . ?
O22 C35 O21 124.2(14) . . ?
O22 C35 C36 118.0(13) . . ?
O21 C35 C36 117.8(14) . . ?
O24 C38 O25 121.1(13) . . ?
O24 C38 C39 119.6(14) . . ?
O25 C38 C39 119.2(13) . . ?
O24 C38 Pr3 55.5(7) . . ?
O25 C38 Pr3 66.1(7) . . ?
C39 C38 Pr3 171.2(13) . . ?
O26 C40 O27 121.6(17) . . ?
O26 C40 C41 119.1(16) . . ?
O27 C40 C41 119.3(16) . . ?
O26 C40 Pr4 60.5(9) . . ?
O27 C40 Pr4 61.1(10) . . ?
C41 C40 Pr4 178.4(13) . . ?
O28 C42 O30 118.4(10) . . ?
O28 C42 O29 123.0(10) . . ?
O30 C42 O29 118.6(10) . . ?
O28 C42 Pr3 56.6(6) . . ?
O30 C42 Pr3 62.0(6) . . ?
O29 C42 Pr3 175.7(8) . . ?
O32 C43 O31 120.1(14) . . ?
O32 C43 C44 120.0(15) . . ?
O31 C43 C44 119.8(14) . . ?
O32 C43 Pr4 59.9(8) . 5_657 ?
O31 C43 Pr4 60.2(7) . 5_657 ?
C44 C43 Pr4 176.5(14) . 5_657 ?

loop_
_geom_bond_atom_site_label_1
_geom_bond_atom_site_label_2
_geom_bond_distance
_geom_bond_site_symmetry_2
_geom_bond_publ_flag
Pr1 O1 2.382(10) . ?
Pr1 O11 2.431(9) . ?
Pr1 O28 2.467(7) . ?
Pr1 O15 2.494(9) . ?
Pr1 O4 2.504(8) . ?
Pr1 O14 2.534(10) . ?
Pr1 O13 2.545(9) . ?
Pr1 N1 2.606(11) . ?
Pr1 O3 2.640(9) . ?
Pr1 C27 2.898(14) . ?
Pr2 O21 2.374(11) . ?
Pr2 O13 2.406(11) . ?
Pr2 O1 2.468(8) . ?
Pr2 O29 2.470(8) . ?
Pr2 O20 2.499(11) . ?
Pr2 O17 2.559(9) . ?
Pr2 O18 2.571(10) . ?
Pr2 O19 2.606(11) . ?
Pr2 O2 2.683(10) . ?
Pr2 C33 2.891(19) . ?
Pr2 C31 2.960(14) . ?
Pr3 O12 2.419(9) . ?
Pr3 O6 2.425(8) . ?
Pr3 O23 2.506(10) . ?
Pr3 O24 2.507(10) . ?
Pr3 O16 2.518(10) . ?
Pr3 O28 2.528(8) . ?
Pr3 O30 2.646(8) . ?
Pr3 O15 2.684(8) . ?
Pr3 O7 2.731(9) . ?
Pr3 O25 2.733(9) . ?
Pr3 C29 2.963(14) . ?
Pr3 C38 2.990(14) . ?
Pr4 O22 2.441(11) . ?
Pr4 O10 2.447(8) . ?
Pr4 O8 2.450(7) . ?
Pr4 O29 2.554(8) . ?
Pr4 O18 2.570(8) . ?
Pr4 O32 2.583(12) 5_657 ?
Pr4 O31 2.587(9) 5_657 ?
Pr4 O26 2.619(10) . ?
Pr4 O27 2.629(14) . ?
Pr4 O30 2.933(8) . ?
Pr4 C43 2.972(15) 5_657 ?
Pr4 C40 2.995(18) . ?
Pr5 O31 2.446(8) . ?
Pr5 O6 2.456(8) . ?
Pr5 O25 2.458(9) . ?
Pr5 O30 2.501(8) . ?
Pr5 O8 2.508(7) . ?
Pr5 O10 2.533(7) . ?
Pr5 N2 2.547(11) . ?
Pr5 O10 2.552(7) 5_657 ?
Pr5 O8 2.582(8) 5_657 ?
Pr5 Pr5 3.5071(12) 5_657 ?
Pr5 Pr4 3.8585(9) 5_657 ?
N1 C8 1.277(19) . ?
N1 C9 1.453(18) . ?
N2 C20 1.277(17) . ?
N2 C21 1.492(16) . ?
O1 C1 1.325(16) . ?
O2 C6 1.396(15) . ?
O2 C7 1.415(18) . ?
O3 C10 1.420(17) . ?
O4 C11 1.393(16) . ?
O5 C12 1.390(18) . ?
O6 C13 1.327(15) . ?
O7 C18 1.42(2) . ?
O7 C19 1.436(18) . ?
O8 C22 1.402(14) . ?
O8 Pr5 2.582(8) 5_657 ?
O9 C23 1.435(17) . ?
O10 C24 1.422(13) . ?
O10 Pr5 2.552(7) 5_657 ?
O11 C25 1.280(15) . ?
O12 C25 1.252(16) . ?
O13 C27 1.27(2) . ?
O14 C27 1.236(19) . ?
O15 C29 1.262(16) . ?
O16 C29 1.240(17) . ?
O17 C31 1.263(17) . ?
O18 C31 1.275(15) . ?
O19 C33 1.30(2) . ?
O20 C33 1.29(2) . ?
O21 C35 1.266(16) . ?
O22 C35 1.241(17) . ?
O23 C37 1.34(2) . ?
O24 C38 1.233(16) . ?
O25 C38 1.254(16) . ?
O26 C40 1.222(18) . ?
O27 C40 1.27(2) . ?
O28 C42 1.268(13) . ?
O29 C42 1.290(13) . ?
O30 C42 1.289(13) . ?
O31 C43 1.267(16) . ?
O31 Pr4 2.587(9) 5_657 ?
O32 C43 1.239(17) . ?
O32 Pr4 2.583(12) 5_657 ?
C1 C6 1.40(2) . ?
C1 C2 1.409(19) . ?
C2 C3 1.40(2) . ?
C2 C8 1.45(2) . ?
C3 C4 1.36(2) . ?
C4 C5 1.40(2) . ?
C5 C6 1.37(2) . ?
C9 C12 1.51(2) . ?
C9 C11 1.54(2) . ?
C9 C10 1.57(2) . ?
C13 C14 1.38(2) . ?
C13 C18 1.405(19) . ?
C14 C15 1.41(2) . ?
C14 C20 1.43(2) . ?
C15 C16 1.35(2) . ?
C16 C17 1.42(3) . ?
C17 C18 1.39(2) . ?
C21 C23 1.505(17) . ?
C21 C24 1.540(16) 5_657 ?
C21 C22 1.545(19) . ?
C24 C21 1.540(16) 5_657 ?
C25 C26 1.47(2) . ?
C27 C28 1.487(19) . ?
C29 C30 1.508(19) . ?
C31 C32 1.48(2) . ?
C33 C34 1.48(3) . ?
C35 C36 1.47(2) . ?
C38 C39 1.49(2) . ?
C40 C41 1.52(2) . ?
C43 C44 1.50(2) . ?
C43 Pr4 2.972(15) 5_657 ?
